data_4062438
loop_
_publ_author_name
'Eichler, Barrett E.'
'Phillips, Andrew D.'
'Power, Philip P.'

_publ_section_title
;
 Reactions of Phenyllithium with the Stannylene Ar*SnPh (Ar* = C6H3-2,6-Trip2;
 Trip = C6H2-2,4,6-Pri3) and the Synthesis of the Distannylstannylene
 Sn(SnPh2Ar*)2: Contrasting Behavior in Methyl and Phenyl Derivatives
;
_journal_coden_ASTM ORGND7
_journal_issue 26
_journal_name_full Organometallics
_journal_page_first 5423
_journal_page_last 5426
_journal_paper_doi 10.1021/om034092n
_journal_volume 22
_journal_year 2003
_chemical_formula_sum 'C108 H130 Li2 Sn2'
_chemical_formula_weight 1679.38
_chemical_name_common (Bert*SnPh2Li)2.2benzene
_space_group_IT_number 14
_symmetry_cell_setting monoclinic
_symmetry_space_group_name_Hall '-P 2ybc'
_symmetry_space_group_name_H-M 'P 1 21/c 1'
_cell_angle_alpha 90.00
_cell_angle_beta 98.9130(10)
_cell_angle_gamma 90.00
_cell_formula_units_Z 2
_cell_length_a 12.7537(5)
_cell_length_b 19.0983(7)
_cell_length_c 18.8735(6)
_cell_measurement_temperature 90(2)
_cell_volume 4541.6(3)
_diffrn_ambient_temperature 90(2)
_exptl_crystal_density_diffrn 1.228
_cod_depositor_comments
;
 Updated bibliographical information.

 Antanas Vaitkus,
 2019-09-11
;
_cod_original_sg_symbol_H-M 'P 21/c'
_cod_database_code 4062438

loop_
_symmetry_equiv_pos_as_xyz
'x, y, z'
'-x, y+1/2, -z+1/2'
'-x, -y, -z'
'x, -y-1/2, z-1/2'

loop_
_atom_site_label
_atom_site_type_symbol
_atom_site_fract_x
_atom_site_fract_y
_atom_site_fract_z
_atom_site_U_iso_or_equiv
_atom_site_adp_type
_atom_site_occupancy
_atom_site_symmetry_multiplicity
_atom_site_calc_flag
_atom_site_refinement_flags
_atom_site_disorder_assembly
_atom_site_disorder_group
Sn1 Sn 0.98914(2) 0.938212(14) 0.096644(14) 0.01801(7) Uani 1 1 d . . .
Li1 Li 0.8788(5) 1.1187(4) -0.0053(4) 0.0301(17) Uani 1 1 d . . .
C1 C 0.9427(3) 0.85922(19) 0.17353(17) 0.0158(8) Uani 1 1 d . . .
C2 C 1.0023(3) 0.79767(19) 0.17571(17) 0.0169(8) Uani 1 1 d . . .
C3 C 1.0015(3) 0.7485(2) 0.23066(19) 0.0161(8) Uani 1 1 d . . .
H3A H 1.042(3) 0.7061(18) 0.2299(16) 0.019 Uiso 1 1 d . . .
C4 C 0.9395(3) 0.7595(2) 0.28328(19) 0.0174(9) Uani 1 1 d . . .
H4A H 0.937(3) 0.7285(18) 0.3213(17) 0.021 Uiso 1 1 d . . .
C5 C 0.8749(3) 0.8177(2) 0.27919(18) 0.0171(8) Uani 1 1 d . . .
H5A H 0.832(3) 0.8213(18) 0.3108(17) 0.021 Uiso 1 1 d . . .
C6 C 0.8742(3) 0.86737(19) 0.22500(17) 0.0155(8) Uani 1 1 d . . .
C7 C 0.7924(3) 0.92482(19) 0.22202(17) 0.0166(8) Uani 1 1 d . . .
C8 C 0.8056(3) 0.98170(19) 0.27003(17) 0.0151(8) Uani 1 1 d . . .
C9 C 0.7265(3) 1.0318(2) 0.26627(19) 0.0208(9) Uani 1 1 d . . .
H9A H 0.738(3) 1.0710(19) 0.2979(17) 0.025 Uiso 1 1 d . . .
C10 C 0.6342(3) 1.0287(2) 0.21651(19) 0.0214(9) Uani 1 1 d . . .
C11 C 0.6213(3) 0.9709(2) 0.1713(2) 0.0220(9) Uani 1 1 d . . .
H11A H 0.564(3) 0.9676(18) 0.1368(18) 0.026 Uiso 1 1 d . . .
C12 C 0.6979(3) 0.91912(19) 0.17276(18) 0.0207(9) Uani 1 1 d . . .
C13 C 1.0637(3) 0.77614(19) 0.11647(17) 0.0168(8) Uani 1 1 d . . .
C14 C 1.1746(3) 0.77697(18) 0.12681(17) 0.0159(8) Uani 1 1 d . . .
C15 C 1.2276(3) 0.7490(2) 0.07454(19) 0.0192(9) Uani 1 1 d . . .
H15A H 1.305(3) 0.7495(18) 0.0816(17) 0.023 Uiso 1 1 d . . .
C16 C 1.1746(3) 0.71909(19) 0.01214(18) 0.0171(8) Uani 1 1 d . . .
C17 C 1.0650(3) 0.7205(2) 0.00143(19) 0.0182(9) Uani 1 1 d . . .
H17A H 1.029(3) 0.7027(18) -0.0389(17) 0.022 Uiso 1 1 d . . .
C18 C 1.0074(3) 0.74895(19) 0.05217(18) 0.0176(9) Uani 1 1 d . . .
C19 C 0.8873(3) 0.7470(2) 0.03881(19) 0.0192(9) Uani 1 1 d . . .
H19A H 0.862(3) 0.7810(19) 0.0631(18) 0.023 Uiso 1 1 d . . .
C20 C 0.8451(4) 0.6776(3) 0.0611(3) 0.0376(12) Uani 1 1 d . . .
H20A H 0.864(3) 0.666(2) 0.113(2) 0.056 Uiso 1 1 d . . .
H20B H 0.869(3) 0.641(2) 0.034(2) 0.056 Uiso 1 1 d . . .
H20C H 0.769(4) 0.681(2) 0.052(2) 0.056 Uiso 1 1 d . . .
C21 C 0.8386(4) 0.7641(2) -0.0382(2) 0.0286(11) Uani 1 1 d . . .
H21A H 0.760(3) 0.771(2) -0.0388(19) 0.043 Uiso 1 1 d . . .
H21B H 0.852(3) 0.729(2) -0.073(2) 0.043 Uiso 1 1 d . . .
H21C H 0.860(3) 0.805(2) -0.055(2) 0.043 Uiso 1 1 d . . .
C22 C 1.2373(3) 0.6802(2) -0.03774(19) 0.0209(9) Uani 1 1 d . . .
H22A H 1.295(3) 0.7072(19) -0.0372(17) 0.025 Uiso 1 1 d . . .
C23 C 1.2748(4) 0.6101(2) -0.0053(2) 0.0307(11) Uani 1 1 d . . .
H23A H 1.310(3) 0.614(2) 0.041(2) 0.046 Uiso 1 1 d . . .
H23B H 1.326(3) 0.581(2) -0.0405(19) 0.046 Uiso 1 1 d . . .
H23C H 1.217(3) 0.581(2) 0.000(2) 0.046 Uiso 1 1 d . . .
C24 C 1.1790(4) 0.6692(2) -0.1142(2) 0.0273(10) Uani 1 1 d . . .
H24A H 1.151(3) 0.713(2) -0.1355(19) 0.041 Uiso 1 1 d . . .
H24B H 1.119(3) 0.639(2) -0.1136(19) 0.041 Uiso 1 1 d . . .
H24C H 1.230(3) 0.645(2) -0.1416(19) 0.041 Uiso 1 1 d . . .
C25 C 1.2386(3) 0.8070(2) 0.19540(18) 0.0190(9) Uani 1 1 d . . .
H25A H 1.187(3) 0.8274(18) 0.2272(17) 0.023 Uiso 1 1 d . . .
C26 C 1.3144(3) 0.8652(2) 0.1807(2) 0.0251(10) Uani 1 1 d . . .
H26A H 1.277(3) 0.905(2) 0.1597(19) 0.038 Uiso 1 1 d . . .
H26B H 1.367(3) 0.844(2) 0.1530(19) 0.038 Uiso 1 1 d . . .
H26C H 1.356(3) 0.882(2) 0.224(2) 0.038 Uiso 1 1 d . . .
C27 C 1.3006(4) 0.7480(2) 0.2384(2) 0.0267(10) Uani 1 1 d . . .
H27A H 1.335(3) 0.766(2) 0.280(2) 0.040 Uiso 1 1 d . . .
H27B H 1.363(3) 0.728(2) 0.2118(19) 0.040 Uiso 1 1 d . . .
H27C H 1.254(3) 0.715(2) 0.2488(19) 0.040 Uiso 1 1 d . . .
C28 C 0.9026(3) 0.9876(2) 0.32805(19) 0.0208(9) Uani 1 1 d . . .
H28A H 0.956(3) 0.9566(18) 0.3145(16) 0.025 Uiso 1 1 d . . .
C29 C 0.8775(4) 0.9631(2) 0.4006(2) 0.0299(11) Uani 1 1 d . . .
H29A H 0.942(3) 0.962(2) 0.438(2) 0.045 Uiso 1 1 d . . .
H29B H 0.846(3) 0.917(2) 0.404(2) 0.045 Uiso 1 1 d . . .
H29C H 0.825(3) 0.995(2) 0.422(2) 0.045 Uiso 1 1 d . . .
C30 C 0.9495(3) 1.0604(3) 0.3361(2) 0.0259(9) Uani 1 1 d . . .
H30A H 0.973(3) 1.075(2) 0.296(2) 0.039 Uiso 1 1 d . . .
H30B H 1.013(3) 1.065(2) 0.3690(18) 0.039 Uiso 1 1 d . . .
H30C H 0.905(3) 1.091(2) 0.355(2) 0.039 Uiso 1 1 d . . .
C31 C 0.5531(3) 1.0874(2) 0.2124(2) 0.0278(10) Uani 1 1 d . . .
H31A H 0.588(3) 1.134(2) 0.2011(18) 0.033 Uiso 1 1 d . . .
C32 C 0.5131(4) 1.0972(3) 0.2841(3) 0.0338(11) Uani 1 1 d . . .
H32A H 0.570(4) 1.106(2) 0.321(2) 0.051 Uiso 1 1 d . . .
H32B H 0.480(3) 1.058(2) 0.295(2) 0.051 Uiso 1 1 d . . .
H32C H 0.461(3) 1.138(2) 0.282(2) 0.051 Uiso 1 1 d . . .
C33 C 0.4602(4) 1.0802(2) 0.1519(2) 0.0353(12) Uani 1 1 d . . .
H33A H 0.489(3) 1.079(2) 0.105(2) 0.053 Uiso 1 1 d . . .
H33B H 0.418(3) 1.125(2) 0.152(2) 0.053 Uiso 1 1 d . . .
H33C H 0.415(3) 1.034(2) 0.160(2) 0.053 Uiso 1 1 d . . .
C34 C 0.6774(3) 0.8552(2) 0.1242(2) 0.0257(10) Uani 1 1 d . . .
H34A H 0.743(3) 0.8443(19) 0.1087(18) 0.031 Uiso 1 1 d . . .
C35 C 0.6365(4) 0.7935(3) 0.1642(3) 0.0441(14) Uani 1 1 d . . .
H35A H 0.684(4) 0.776(2) 0.200(2) 0.066 Uiso 1 1 d . . .
H35B H 0.631(4) 0.756(3) 0.132(2) 0.066 Uiso 1 1 d . . .
H35C H 0.567(4) 0.799(3) 0.175(2) 0.066 Uiso 1 1 d . . .
C36 C 0.5993(4) 0.8689(3) 0.0554(2) 0.0310(11) Uani 1 1 d . . .
H36A H 0.617(3) 0.908(2) 0.031(2) 0.047 Uiso 1 1 d . . .
H36B H 0.523(3) 0.879(2) 0.060(2) 0.047 Uiso 1 1 d . . .
H36C H 0.598(3) 0.826(2) 0.028(2) 0.047 Uiso 1 1 d . . .
C37 C 1.0926(3) 0.9990(2) 0.17922(19) 0.0191(9) Uani 1 1 d . . .
C38 C 1.1295(3) 0.9735(2) 0.2476(2) 0.0227(9) Uani 1 1 d . . .
H38A H 1.106(3) 0.933(2) 0.2606(18) 0.027 Uiso 1 1 d . . .
C39 C 1.1984(3) 1.0106(2) 0.2970(2) 0.0281(10) Uani 1 1 d . . .
H39A H 1.223(3) 0.999(2) 0.3414(19) 0.034 Uiso 1 1 d . . .
C40 C 1.2334(3) 1.0763(2) 0.2796(2) 0.0307(11) Uani 1 1 d . . .
H40A H 1.278(3) 1.103(2) 0.311(2) 0.037 Uiso 1 1 d . . .
C41 C 1.1994(3) 1.1030(2) 0.2117(3) 0.0322(11) Uani 1 1 d . . .
H41A H 1.228(3) 1.145(2) 0.196(2) 0.039 Uiso 1 1 d . . .
C42 C 1.1304(3) 1.0645(3) 0.1630(2) 0.0269(9) Uani 1 1 d . . .
H42A H 1.115(3) 1.083(2) 0.1224(19) 0.032 Uiso 1 1 d . . .
C43 C 0.8585(3) 1.0149(2) 0.07741(19) 0.0190(9) Uani 1 1 d . . .
C44 C 0.8530(3) 1.0761(2) 0.11623(19) 0.0214(9) Uani 1 1 d . . .
H44A H 0.906(3) 1.0852(18) 0.1529(18) 0.026 Uiso 1 1 d . . .
C45 C 0.7750(3) 1.1271(2) 0.0979(2) 0.0236(9) Uani 1 1 d . . .
H45A H 0.776(3) 1.1682(19) 0.1268(18) 0.028 Uiso 1 1 d . . .
C46 C 0.6979(3) 1.1170(2) 0.0387(2) 0.0249(10) Uani 1 1 d . . .
H46A H 0.642(3) 1.1539(19) 0.0196(18) 0.030 Uiso 1 1 d . . .
C47 C 0.7002(3) 1.0562(2) -0.00198(19) 0.0247(9) Uani 1 1 d . . .
H47A H 0.647(3) 1.0471(19) -0.0450(17) 0.030 Uiso 1 1 d . . .
C48 C 0.7793(3) 1.0070(2) 0.0170(2) 0.0219(9) Uani 1 1 d . . .
H48A H 0.780(3) 0.9644(18) -0.0115(17) 0.026 Uiso 1 1 d . . .
C49 C 1.5582(4) 0.6807(3) -0.1416(3) 0.0486(14) Uani 1 1 d . . .
H49A H 1.553(4) 0.709(2) -0.181(2) 0.058 Uiso 1 1 d . . .
C50 C 1.5303(4) 0.7091(3) -0.0803(3) 0.0495(15) Uani 1 1 d . . .
H50A H 1.515(4) 0.754(2) -0.076(2) 0.059 Uiso 1 1 d . . .
C51 C 1.5327(4) 0.6687(3) -0.0201(3) 0.0519(16) Uani 1 1 d . . .
H51A H 1.507(4) 0.685(2) 0.018(2) 0.062 Uiso 1 1 d . . .
C52 C 1.5632(4) 0.5990(3) -0.0207(3) 0.0561(16) Uani 1 1 d . . .
H52A H 1.573(4) 0.575(3) 0.024(2) 0.067 Uiso 1 1 d . . .
C53 C 1.5906(4) 0.5713(3) -0.0829(4) 0.0601(17) Uani 1 1 d . . .
H53A H 1.601(4) 0.527(3) -0.081(3) 0.072 Uiso 1 1 d . . .
C54 C 1.5884(4) 0.6125(3) -0.1430(3) 0.0559(16) Uani 1 1 d . . .
H54A H 1.608(4) 0.592(2) -0.180(2) 0.067 Uiso 1 1 d . . .

loop_
_atom_site_aniso_label
_atom_site_aniso_U_11
_atom_site_aniso_U_22
_atom_site_aniso_U_33
_atom_site_aniso_U_23
_atom_site_aniso_U_13
_atom_site_aniso_U_12
Sn1 0.01997(13) 0.01792(13) 0.01729(11) 0.00297(15) 0.00654(9) 0.00228(16)
Li1 0.024(4) 0.043(5) 0.026(4) 0.001(3) 0.011(3) 0.004(4)
C1 0.016(2) 0.018(2) 0.0126(18) -0.0020(15) 0.0000(15) -0.0033(17)
C2 0.018(2) 0.019(2) 0.0141(18) -0.0005(15) 0.0026(15) -0.0006(17)
C3 0.015(2) 0.014(2) 0.019(2) -0.0009(16) 0.0010(16) 0.0024(17)
C4 0.018(2) 0.020(2) 0.0137(19) 0.0025(15) -0.0005(16) -0.0012(18)
C5 0.018(2) 0.021(2) 0.0130(19) -0.0028(16) 0.0036(15) -0.0026(18)
C6 0.018(2) 0.014(2) 0.0132(18) -0.0022(15) -0.0016(15) 0.0007(17)
C7 0.0163(19) 0.018(2) 0.0172(18) 0.0025(15) 0.0080(15) -0.0010(16)
C8 0.017(2) 0.016(2) 0.0128(18) 0.0033(15) 0.0055(15) -0.0007(17)
C9 0.023(2) 0.016(2) 0.025(2) -0.0053(16) 0.0076(18) -0.0015(18)
C10 0.019(2) 0.019(2) 0.026(2) 0.0008(17) 0.0053(18) 0.0022(18)
C11 0.018(2) 0.026(2) 0.021(2) -0.0014(17) -0.0026(17) 0.0043(19)
C12 0.023(2) 0.022(2) 0.018(2) 0.0012(15) 0.0080(17) -0.0019(18)
C13 0.023(2) 0.015(2) 0.0118(18) 0.0010(15) 0.0008(16) 0.0016(17)
C14 0.020(2) 0.015(2) 0.0124(18) 0.0012(14) 0.0032(16) -0.0006(17)
C15 0.010(2) 0.025(2) 0.022(2) 0.0028(16) 0.0019(17) 0.0005(18)
C16 0.019(2) 0.017(2) 0.0165(19) -0.0007(15) 0.0065(16) -0.0007(17)
C17 0.020(2) 0.022(2) 0.0120(19) 0.0001(16) 0.0021(16) -0.0013(18)
C18 0.021(2) 0.017(2) 0.0163(19) 0.0029(15) 0.0054(16) 0.0005(17)
C19 0.023(2) 0.020(2) 0.015(2) -0.0055(16) 0.0028(17) 0.0028(18)
C20 0.022(3) 0.052(4) 0.039(3) 0.018(2) 0.004(2) -0.003(3)
C21 0.026(3) 0.032(3) 0.027(2) 0.0030(19) -0.001(2) 0.001(2)
C22 0.018(2) 0.025(2) 0.021(2) -0.0017(17) 0.0059(17) 0.0002(18)
C23 0.037(3) 0.034(3) 0.022(2) 0.002(2) 0.007(2) 0.009(2)
C24 0.029(3) 0.033(3) 0.021(2) -0.0085(19) 0.0078(19) 0.008(2)
C25 0.023(2) 0.020(2) 0.0134(19) 0.0007(16) 0.0022(16) -0.0016(18)
C26 0.023(3) 0.029(3) 0.022(2) -0.0060(19) 0.0020(18) -0.002(2)
C27 0.024(3) 0.032(3) 0.022(2) -0.0045(19) -0.0013(19) 0.000(2)
C28 0.022(2) 0.020(2) 0.021(2) -0.0036(16) 0.0051(17) 0.0004(18)
C29 0.040(3) 0.029(3) 0.019(2) -0.0007(18) 0.001(2) -0.003(2)
C30 0.026(2) 0.030(2) 0.022(2) -0.004(2) 0.0068(17) -0.006(2)
C31 0.022(2) 0.023(3) 0.036(3) -0.0106(18) -0.002(2) 0.0024(19)
C32 0.026(3) 0.028(3) 0.050(3) -0.003(2) 0.013(2) 0.006(2)
C33 0.030(3) 0.031(3) 0.043(3) 0.001(2) 0.000(2) 0.013(2)
C34 0.018(2) 0.031(3) 0.027(2) -0.0157(18) -0.0004(18) 0.003(2)
C35 0.045(3) 0.022(3) 0.057(4) 0.000(2) -0.019(3) -0.003(3)
C36 0.029(3) 0.034(3) 0.029(3) -0.009(2) 0.002(2) -0.008(2)
C37 0.018(2) 0.018(2) 0.023(2) -0.0016(16) 0.0079(17) 0.0025(17)
C38 0.024(2) 0.020(2) 0.027(2) 0.0017(18) 0.0104(18) -0.0008(19)
C39 0.022(2) 0.034(3) 0.029(2) -0.005(2) 0.005(2) 0.004(2)
C40 0.016(2) 0.035(3) 0.042(3) -0.016(2) 0.0059(19) -0.003(2)
C41 0.018(2) 0.027(3) 0.054(3) 0.000(2) 0.011(2) 0.000(2)
C42 0.021(2) 0.030(2) 0.031(2) 0.008(2) 0.0070(18) 0.008(2)
C43 0.017(2) 0.021(2) 0.020(2) 0.0079(16) 0.0072(17) 0.0008(18)
C44 0.021(2) 0.027(3) 0.0168(19) 0.0038(17) 0.0025(16) 0.0020(19)
C45 0.027(2) 0.025(3) 0.021(2) -0.0001(17) 0.0091(18) 0.000(2)
C46 0.021(2) 0.027(3) 0.029(2) 0.0108(18) 0.0084(19) 0.0084(19)
C47 0.024(2) 0.027(3) 0.023(2) 0.004(2) 0.0022(16) -0.004(2)
C48 0.026(2) 0.018(2) 0.024(2) 0.0034(16) 0.0106(18) -0.0007(19)
C49 0.032(3) 0.062(4) 0.050(3) -0.015(3) 0.002(3) 0.005(3)
C50 0.025(3) 0.062(4) 0.062(4) -0.028(3) 0.009(3) -0.006(3)
C51 0.021(3) 0.078(5) 0.057(4) -0.038(3) 0.008(3) -0.008(3)
C52 0.026(3) 0.081(5) 0.060(4) -0.005(3) 0.003(3) -0.004(3)
C53 0.038(3) 0.057(4) 0.086(4) -0.005(4) 0.010(3) 0.015(3)
C54 0.036(3) 0.068(4) 0.066(4) -0.029(3) 0.016(3) 0.011(3)

loop_
_geom_bond_atom_site_label_1
_geom_bond_atom_site_label_2
_geom_bond_distance
_geom_bond_site_symmetry_2
_geom_bond_publ_flag
Sn1 C37 2.210(4) . ?
Sn1 C43 2.206(4) . ?
Sn1 C1 2.236(3) . ?
Sn1 Li1 2.809(6) 3_775 ?
Li1 C44 2.504(7) . ?
Li1 C45 2.524(7) . ?
Li1 C43 2.561(8) . ?
Li1 C48 2.551(8) . ?
Li1 C46 2.571(8) . ?
Li1 C47 2.582(8) . ?
Li1 Sn1 2.809(6) 3_775 ?
C1 C2 1.397(5) . ?
C1 C6 1.412(5) . ?
C2 C3 1.401(5) . ?
C2 C13 1.518(5) . ?
C3 C4 1.378(5) . ?
C4 C5 1.380(5) . ?
C5 C6 1.394(5) . ?
C6 C7 1.509(5) . ?
C7 C8 1.408(5) . ?
C7 C12 1.407(5) . ?
C8 C9 1.383(5) . ?
C8 C28 1.524(5) . ?
C9 C10 1.389(5) . ?
C10 C11 1.389(5) . ?
C10 C31 1.519(5) . ?
C11 C12 1.387(5) . ?
C12 C34 1.524(5) . ?
C13 C14 1.397(5) . ?
C13 C18 1.410(5) . ?
C14 C15 1.387(5) . ?
C14 C25 1.531(5) . ?
C15 C16 1.387(5) . ?
C16 C17 1.381(5) . ?
C16 C22 1.521(5) . ?
C17 C18 1.404(5) . ?
C18 C19 1.514(5) . ?
C19 C20 1.514(6) . ?
C19 C21 1.524(5) . ?
C22 C24 1.532(5) . ?
C22 C23 1.518(6) . ?
C25 C26 1.527(5) . ?
C25 C27 1.535(5) . ?
C28 C30 1.512(6) . ?
C28 C29 1.527(5) . ?
C31 C33 1.520(6) . ?
C31 C32 1.529(6) . ?
C34 C35 1.534(6) . ?
C34 C36 1.532(6) . ?
C37 C38 1.392(5) . ?
C37 C42 1.391(6) . ?
C38 C39 1.374(5) . ?
C39 C40 1.388(6) . ?
C40 C41 1.386(6) . ?
C41 C42 1.381(6) . ?
C43 C44 1.386(5) . ?
C43 C48 1.409(5) . ?
C44 C45 1.397(5) . ?
C45 C46 1.383(5) . ?
C46 C47 1.396(6) . ?
C47 C48 1.385(5) . ?
C49 C54 1.359(7) . ?
C49 C50 1.374(6) . ?
C50 C51 1.369(7) . ?
C51 C52 1.388(8) . ?
C52 C53 1.382(7) . ?
C53 C54 1.376(8) . ?
